data_4348000
loop_
_publ_author_name
'Dolgopolova, Ekaterina A.'
'Rice, Allison M.'
'Smith, Mark D.'
'Shustova, Natalia B.'

_publ_section_title
;
 Photophysics, Dynamics, and Energy Transfer in Rigid Mimics of GFP-based
 Systems.
;
_journal_issue 15
_journal_name_full 'Inorganic chemistry'
_journal_page_first 7257
_journal_page_last 7264
_journal_paper_doi 10.1021/acs.inorgchem.6b00835
_journal_volume 55
_journal_year 2016
_chemical_formula_moiety 'C13 H14 N2 O'
_chemical_formula_sum 'C13 H14 N2 O'
_chemical_formula_weight 214.26
_space_group_crystal_system monoclinic
_space_group_IT_number 14
_space_group_name_Hall '-P 2ybc'
_space_group_name_H-M_alt 'P 1 21/c 1'
_atom_sites_solution_hydrogens mixed
_audit_creation_date 2016-02-02
_audit_creation_method
;
Olex2 1.2
(compiled 2015.09.30 svn.r3233 for OlexSys, GUI svn.r5103)
;
_cell_angle_alpha 90
_cell_angle_beta 118.2530(10)
_cell_angle_gamma 90
_cell_formula_units_Z 4
_cell_length_a 7.5769(2)
_cell_length_b 21.9043(7)
_cell_length_c 7.5614(2)
_cell_measurement_reflns_used 9886
_cell_measurement_temperature 100(2)
_cell_measurement_theta_max 28.30
_cell_measurement_theta_min 3.05
_cell_volume 1105.43(6)
_computing_cell_refinement 'SAINT v8.34A (Bruker, 2013)'
_computing_data_collection 'Bruker APEXII v2014.9-0 (Bruker, 2014)'
_computing_data_reduction 'SAINT v8.34A (Bruker, 2013)'
_computing_molecular_graphics 'Olex2 (Dolomanov et al., 2009)'
_computing_publication_material 'Olex2 (Dolomanov et al., 2009)'
_computing_structure_refinement 'XL (Sheldrick, 2008)'
_computing_structure_solution 'XT (Sheldrick, 2015)'
_diffrn_ambient_temperature 100(2)
_diffrn_detector 'Bruker PHOTON-100 area detector'
_diffrn_detector_area_resol_mean 10.4
_diffrn_detector_type 'CMOS area detector'
_diffrn_measured_fraction_theta_full 0.999
_diffrn_measured_fraction_theta_max 0.999
_diffrn_measurement_device 'three-circle diffractometer'
_diffrn_measurement_device_type 'Bruker D8 Quest'
_diffrn_measurement_method '\w and \f scans'
_diffrn_radiation_monochromator 'mirror optics'
_diffrn_radiation_probe x-ray
_diffrn_radiation_type MoK\a
_diffrn_radiation_wavelength 0.71073
_diffrn_reflns_av_R_equivalents 0.0321
_diffrn_reflns_av_unetI/netI 0.0113
_diffrn_reflns_Laue_measured_fraction_full 0.999
_diffrn_reflns_Laue_measured_fraction_max 0.999
_diffrn_reflns_limit_h_max 10
_diffrn_reflns_limit_h_min -10
_diffrn_reflns_limit_k_max 29
_diffrn_reflns_limit_k_min -29
_diffrn_reflns_limit_l_max 10
_diffrn_reflns_limit_l_min -9
_diffrn_reflns_number 41008
_diffrn_reflns_point_group_measured_fraction_full 0.999
_diffrn_reflns_point_group_measured_fraction_max 0.999
_diffrn_reflns_theta_full 28.313
_diffrn_reflns_theta_max 28.313
_diffrn_reflns_theta_min 3.052
_diffrn_source 'microfocus sealed X-ray tube'
_diffrn_source_type 'Incoatec I\ms'
_exptl_absorpt_coefficient_mu 0.083
_exptl_absorpt_correction_T_max 0.7457
_exptl_absorpt_correction_T_min 0.7305
_exptl_absorpt_correction_type multi-scan
_exptl_absorpt_process_details
;
SADABS-2014/4 (Bruker,2014/4) was used for absorption correction.
wR2(int) was 0.1293 before and 0.0435 after correction.
The Ratio of minimum to maximum transmission is 0.9796.
The \l/2 correction factor is 0.00150.
;
_exptl_crystal_colour colourless
_exptl_crystal_colour_primary colourless
_exptl_crystal_density_diffrn 1.287
_exptl_crystal_description prism
_exptl_crystal_F_000 456
_exptl_crystal_size_max 0.38
_exptl_crystal_size_mid 0.34
_exptl_crystal_size_min 0.25
_refine_diff_density_max 0.381
_refine_diff_density_min -0.327
_refine_diff_density_rms 0.045
_refine_ls_extinction_coef 0.024(3)
_refine_ls_extinction_expression Fc^*^=kFc[1+0.001xFc^2^\l^3^/sin(2\q)]^-1/4^
_refine_ls_extinction_method 'SHELXL-2014/7 (Sheldrick 2014'
_refine_ls_goodness_of_fit_ref 1.048
_refine_ls_hydrogen_treatment mixed
_refine_ls_matrix_type full
_refine_ls_number_parameters 169
_refine_ls_number_reflns 2742
_refine_ls_number_restraints 0
_refine_ls_restrained_S_all 1.048
_refine_ls_R_factor_all 0.0433
_refine_ls_R_factor_gt 0.0373
_refine_ls_shift/su_max 0.000
_refine_ls_shift/su_mean 0.000
_refine_ls_structure_factor_coef Fsqd
_refine_ls_weighting_details 'w=1/[\s^2^(Fo^2^)+(0.0511P)^2^+0.4814P] where P=(Fo^2^+2Fc^2^)/3'
_refine_ls_weighting_scheme calc
_refine_ls_wR_factor_gt 0.0974
_refine_ls_wR_factor_ref 0.1015
_reflns_Friedel_coverage 0.000
_reflns_number_gt 2419
_reflns_number_total 2742
_reflns_threshold_expression 'I > 2\s(I)'
_cod_data_source_file ic6b00835_si_009.cif
_cod_data_source_block ead2ch3
_cod_database_code 4348000
_shelx_space_group_comment
;
The symmetry employed for this shelxl refinement is uniquely defined
by the following loop, which should always be used as a source of
symmetry information in preference to the above space-group names.
They are only intended as comments.
;
_shelx_estimated_absorpt_t_max 0.979
_shelx_estimated_absorpt_t_min 0.969
_olex2_refinement_description
;
1. Fixed Uiso
 At 1.5 times of:
  All C(H,H,H) groups
2.a Idealised Me refined as rotating group:
 C4(H4A,H4B,H4C), C5(H5A,H5B,H5C), C13(H13A,H13B,H13C)
;
_shelx_shelxl_version_number 2014/7
_olex2_submission_special_instructions 'No special instructions were received'

loop_
_space_group_symop_operation_xyz
'x, y, z'
'-x, y+1/2, -z+1/2'
'-x, -y, -z'
'x, -y-1/2, z-1/2'

loop_
_atom_site_label
_atom_site_type_symbol
_atom_site_fract_x
_atom_site_fract_y
_atom_site_fract_z
_atom_site_U_iso_or_equiv
_atom_site_adp_type
_atom_site_occupancy
_atom_site_site_symmetry_order
_atom_site_calc_flag
_atom_site_refinement_flags_posn
O1 O 0.71834(12) 0.02650(4) 0.75992(12) 0.01940(19) Uani 1 1 d .
N1 N 0.90380(13) 0.11486(4) 0.88976(13) 0.01386(19) Uani 1 1 d .
N2 N 0.82178(13) 0.16941(4) 0.60758(13) 0.01331(19) Uani 1 1 d .
C1 C 0.77149(15) 0.07716(5) 0.73772(15) 0.0138(2) Uani 1 1 d .
C2 C 0.71894(14) 0.11338(5) 0.55280(15) 0.0127(2) Uani 1 1 d .
C3 C 0.92470(15) 0.16819(5) 0.80284(15) 0.0130(2) Uani 1 1 d .
C4 C 1.05314(16) 0.21870(5) 0.92886(15) 0.0165(2) Uani 1 1 d .
H4A H 0.9910 0.2374 1.0036 0.025 Uiso 1 1 calc GR
H4B H 1.0680 0.2495 0.8428 0.025 Uiso 1 1 calc GR
H4C H 1.1853 0.2026 1.0234 0.025 Uiso 1 1 calc GR
C5 C 0.99396(16) 0.09981(5) 1.10210(15) 0.0178(2) Uani 1 1 d .
H5A H 0.9520 0.1298 1.1709 0.027 Uiso 1 1 calc GR
H5B H 1.1402 0.1005 1.1604 0.027 Uiso 1 1 calc GR
H5C H 0.9504 0.0590 1.1181 0.027 Uiso 1 1 calc GR
C6 C 0.59481(14) 0.09106(5) 0.36832(15) 0.0128(2) Uani 1 1 d .
H6 H 0.5404(19) 0.0503(6) 0.3648(19) 0.013(3) Uiso 1 1 d .
C7 C 0.53533(14) 0.11771(4) 0.17117(15) 0.0120(2) Uani 1 1 d .
C8 C 0.60012(15) 0.17503(5) 0.14171(16) 0.0139(2) Uani 1 1 d .
H8 H 0.694(2) 0.1994(7) 0.258(2) 0.020(3) Uiso 1 1 d .
C9 C 0.53786(16) 0.19638(5) -0.05172(16) 0.0163(2) Uani 1 1 d .
H9 H 0.584(2) 0.2371(7) -0.069(2) 0.023(4) Uiso 1 1 d .
C10 C 0.41197(16) 0.16129(5) -0.21761(16) 0.0167(2) Uani 1 1 d .
H10 H 0.372(2) 0.1764(7) -0.353(2) 0.024(4) Uiso 1 1 d .
C11 C 0.34588(15) 0.10394(5) -0.19272(15) 0.0143(2) Uani 1 1 d .
C12 C 0.40811(15) 0.08295(5) 0.00163(15) 0.0129(2) Uani 1 1 d .
H12 H 0.362(2) 0.0434(6) 0.021(2) 0.016(3) Uiso 1 1 d .
C13 C 0.21091(17) 0.06576(5) -0.37198(16) 0.0194(2) Uani 1 1 d .
H13A H 0.0894 0.0889 -0.4578 0.029 Uiso 1 1 calc GR
H13B H 0.1744 0.0283 -0.3264 0.029 Uiso 1 1 calc GR
H13C H 0.2812 0.0553 -0.4484 0.029 Uiso 1 1 calc GR

loop_
_atom_site_aniso_label
_atom_site_aniso_U_11
_atom_site_aniso_U_22
_atom_site_aniso_U_33
_atom_site_aniso_U_23
_atom_site_aniso_U_13
_atom_site_aniso_U_12
O1 0.0211(4) 0.0162(4) 0.0187(4) 0.0040(3) 0.0076(3) -0.0018(3)
N1 0.0137(4) 0.0152(4) 0.0109(4) 0.0021(3) 0.0043(3) 0.0016(3)
N2 0.0133(4) 0.0128(4) 0.0123(4) -0.0004(3) 0.0048(3) 0.0001(3)
C1 0.0119(4) 0.0154(5) 0.0130(5) 0.0015(4) 0.0051(4) 0.0022(4)
C2 0.0123(4) 0.0124(4) 0.0133(5) 0.0019(3) 0.0061(4) 0.0016(3)
C3 0.0119(4) 0.0134(5) 0.0139(5) 0.0009(3) 0.0063(4) 0.0027(3)
C4 0.0170(5) 0.0160(5) 0.0138(5) -0.0024(4) 0.0050(4) -0.0006(4)
C5 0.0181(5) 0.0228(5) 0.0107(5) 0.0039(4) 0.0052(4) 0.0037(4)
C6 0.0120(4) 0.0118(4) 0.0141(5) 0.0010(3) 0.0057(4) 0.0008(3)
C7 0.0111(4) 0.0130(5) 0.0119(4) 0.0000(3) 0.0054(4) 0.0017(3)
C8 0.0135(4) 0.0130(5) 0.0154(5) -0.0015(4) 0.0071(4) -0.0001(3)
C9 0.0184(5) 0.0138(5) 0.0192(5) 0.0021(4) 0.0109(4) 0.0005(4)
C10 0.0186(5) 0.0191(5) 0.0137(5) 0.0030(4) 0.0086(4) 0.0034(4)
C11 0.0131(4) 0.0166(5) 0.0130(5) -0.0014(4) 0.0060(4) 0.0025(4)
C12 0.0124(4) 0.0123(5) 0.0139(5) -0.0006(4) 0.0062(4) 0.0002(3)
C13 0.0201(5) 0.0223(5) 0.0129(5) -0.0031(4) 0.0055(4) -0.0001(4)

loop_
_atom_type_symbol
_atom_type_description
_atom_type_scat_dispersion_real
_atom_type_scat_dispersion_imag
_atom_type_scat_source
C C 0.0033 0.0016 'International Tables Vol C Tables 4.2.6.8 and 6.1.1.4'
H H 0.0000 0.0000 'International Tables Vol C Tables 4.2.6.8 and 6.1.1.4'
N N 0.0061 0.0033 'International Tables Vol C Tables 4.2.6.8 and 6.1.1.4'
O O 0.0106 0.0060 'International Tables Vol C Tables 4.2.6.8 and 6.1.1.4'

loop_
_geom_angle_atom_site_label_1
_geom_angle_atom_site_label_2
_geom_angle_atom_site_label_3
_geom_angle
C1 N1 C3 108.02(8)
C1 N1 C5 123.95(9)
C3 N1 C5 127.98(9)
C3 N2 C2 105.46(8)
O1 C1 N1 125.81(9)
O1 C1 C2 130.97(9)
N1 C1 C2 103.21(8)
N2 C2 C1 108.89(8)
C6 C2 N2 129.58(9)
C6 C2 C1 121.50(9)
N1 C3 C4 120.76(9)
N2 C3 N1 114.40(9)
N2 C3 C4 124.83(9)
C3 C4 H4A 109.5
C3 C4 H4B 109.5
C3 C4 H4C 109.5
H4A C4 H4B 109.5
H4A C4 H4C 109.5
H4B C4 H4C 109.5
N1 C5 H5A 109.5
N1 C5 H5B 109.5
N1 C5 H5C 109.5
H5A C5 H5B 109.5
H5A C5 H5C 109.5
H5B C5 H5C 109.5
C2 C6 H6 115.9(8)
C2 C6 C7 129.57(10)
C7 C6 H6 114.5(8)
C8 C7 C6 123.90(9)
C8 C7 C12 118.64(9)
C12 C7 C6 117.46(9)
C7 C8 H8 120.0(8)
C9 C8 C7 119.90(9)
C9 C8 H8 120.1(8)
C8 C9 H9 118.7(8)
C8 C9 C10 120.61(10)
C10 C9 H9 120.7(8)
C9 C10 H10 119.8(9)
C9 C10 C11 120.72(10)
C11 C10 H10 119.5(9)
C10 C11 C13 120.77(9)
C12 C11 C10 118.37(9)
C12 C11 C13 120.86(9)
C7 C12 H12 119.1(8)
C11 C12 C7 121.77(9)
C11 C12 H12 119.2(8)
C11 C13 H13A 109.5
C11 C13 H13B 109.5
C11 C13 H13C 109.5
H13A C13 H13B 109.5
H13A C13 H13C 109.5
H13B C13 H13C 109.5

loop_
_geom_bond_atom_site_label_1
_geom_bond_atom_site_label_2
_geom_bond_distance
O1 C1 1.2190(13)
N1 C1 1.3848(13)
N1 C3 1.3857(13)
N1 C5 1.4543(13)
N2 C2 1.4069(13)
N2 C3 1.3033(13)
C1 C2 1.4887(14)
C2 C6 1.3518(14)
C3 C4 1.4836(14)
C4 H4A 0.9800
C4 H4B 0.9800
C4 H4C 0.9800
C5 H5A 0.9800
C5 H5B 0.9800
C5 H5C 0.9800
C6 H6 0.978(13)
C6 C7 1.4595(13)
C7 C8 1.4038(14)
C7 C12 1.4080(14)
C8 H8 0.988(14)
C8 C9 1.3882(15)
C9 H9 0.989(15)
C9 C10 1.3932(15)
C10 H10 0.976(15)
C10 C11 1.3977(15)
C11 C12 1.3919(14)
C11 C13 1.5067(14)
C12 H12 0.970(14)
C13 H13A 0.9800
C13 H13B 0.9800
C13 H13C 0.9800

loop_
_geom_hbond_atom_site_label_D
_geom_hbond_atom_site_label_H
_geom_hbond_atom_site_label_A
_geom_hbond_distance_DH
_geom_hbond_distance_HA
_geom_hbond_distance_DA
_geom_hbond_angle_DHA
C8 H8 N2 0.988(14) 2.433(14) 3.1054(14) 124.9(11)

loop_
_geom_torsion_atom_site_label_1
_geom_torsion_atom_site_label_2
_geom_torsion_atom_site_label_3
_geom_torsion_atom_site_label_4
_geom_torsion
O1 C1 C2 N2 -179.53(11)
O1 C1 C2 C6 -1.14(17)
N1 C1 C2 N2 -0.26(10)
N1 C1 C2 C6 178.13(9)
N2 C2 C6 C7 2.01(18)
C1 N1 C3 N2 -1.00(12)
C1 N1 C3 C4 178.12(9)
C1 C2 C6 C7 -176.01(9)
C2 N2 C3 N1 0.79(11)
C2 N2 C3 C4 -178.28(9)
C2 C6 C7 C8 -1.21(17)
C2 C6 C7 C12 177.67(10)
C3 N1 C1 O1 -179.98(10)
C3 N1 C1 C2 0.69(10)
C3 N2 C2 C1 -0.30(11)
C3 N2 C2 C6 -178.52(11)
C5 N1 C1 O1 -2.38(16)
C5 N1 C1 C2 178.29(9)
C5 N1 C3 N2 -178.47(9)
C5 N1 C3 C4 0.65(15)
C6 C7 C8 C9 179.12(9)
C6 C7 C12 C11 -178.88(9)
C7 C8 C9 C10 -0.28(15)
C8 C7 C12 C11 0.06(15)
C8 C9 C10 C11 -0.02(16)
C9 C10 C11 C12 0.32(15)
C9 C10 C11 C13 -179.56(10)
C10 C11 C12 C7 -0.34(15)
C12 C7 C8 C9 0.25(14)
C13 C11 C12 C7 179.54(9)
